data_2238419
loop_
_publ_author_name
'Ouasri, Ali'
'Rhandour, Ali'
'Saadi, Mohamed'
'El Ammari, Lahcen'

_publ_section_title
;
 <i>catena</i>-Poly[heptylenediammonium
 [[tetrachloridobismuthate(III)]-\m-chlorido]]
;
_journal_coeditor_code RZ5076
_journal_issue 8
_journal_name_full 'Acta Crystallographica Section E'
_journal_page_first m437
_journal_paper_doi 10.1107/S1600536813018102
_journal_volume 69
_journal_year 2013
_chemical_formula_iupac '(C7 H20 N2) [Bi Cl5]'
_chemical_formula_moiety 'Bi Cl5, C7 H20 N2'
_chemical_formula_sum 'C7 H20 Bi Cl5 N2'
_chemical_formula_weight 518.48
_chemical_name_systematic
;
<i>catena</i>-Poly[heptylenediammonium
[[tetrachloridobismuthate(III)]-\m-chlorido]]
;
_space_group_IT_number 60
_symmetry_cell_setting orthorhombic
_symmetry_space_group_name_Hall '-P 2n 2ab'
_symmetry_space_group_name_H-M 'P b c n'
_atom_sites_solution_hydrogens geom
_atom_sites_solution_primary direct
_atom_sites_solution_secondary difmap
_audit_creation_method SHELXL-97
_cell_angle_alpha 90.00
_cell_angle_beta 90.00
_cell_angle_gamma 90.00
_cell_formula_units_Z 8
_cell_length_a 12.2451(5)
_cell_length_b 16.5509(6)
_cell_length_c 15.8934(6)
_cell_measurement_reflns_used 3559
_cell_measurement_temperature 296(2)
_cell_measurement_theta_max 27.10
_cell_measurement_theta_min 2.46
_cell_volume 3221.1(2)
_computing_cell_refinement 'SAINT (Bruker, 2009)'
_computing_data_collection 'APEX2 (Bruker, 2009)'
_computing_data_reduction 'SAINT (Bruker, 2009)'
_computing_molecular_graphics 'ORTEP-3 for Windows (Farrugia, 2012)'
_computing_publication_material 'PLATON (Spek, 2009) and publCIF (Westrip, 2010)'
_computing_structure_refinement 'SHELXL97 (Sheldrick, 2008)'
_computing_structure_solution 'SHELXS97 (Sheldrick, 2008)'
_diffrn_ambient_temperature 296(2)
_diffrn_measured_fraction_theta_full 0.999
_diffrn_measured_fraction_theta_max 0.999
_diffrn_measurement_device_type 'Bruker X8 APEX Diffractometer'
_diffrn_measurement_method '\f and \w scans'
_diffrn_radiation_monochromator graphite
_diffrn_radiation_source 'fine-focus sealed tube'
_diffrn_radiation_type MoK\a
_diffrn_radiation_wavelength 0.71073
_diffrn_reflns_av_R_equivalents 0.0341
_diffrn_reflns_av_sigmaI/netI 0.0220
_diffrn_reflns_limit_h_max 15
_diffrn_reflns_limit_h_min -15
_diffrn_reflns_limit_k_max 21
_diffrn_reflns_limit_k_min -19
_diffrn_reflns_limit_l_max 20
_diffrn_reflns_limit_l_min -20
_diffrn_reflns_number 26890
_diffrn_reflns_theta_full 27.10
_diffrn_reflns_theta_max 27.10
_diffrn_reflns_theta_min 2.46
_exptl_absorpt_coefficient_mu 11.753
_exptl_absorpt_correction_T_max 0.6398
_exptl_absorpt_correction_T_min 0.5121
_exptl_absorpt_correction_type multi-scan
_exptl_absorpt_process_details '(SADABS; Bruker, 2009)'
_exptl_crystal_colour colourless
_exptl_crystal_density_diffrn 2.138
_exptl_crystal_density_method 'not measured'
_exptl_crystal_description block
_exptl_crystal_F_000 1952
_exptl_crystal_size_max 0.36
_exptl_crystal_size_mid 0.31
_exptl_crystal_size_min 0.27
_refine_diff_density_max 0.701
_refine_diff_density_min -0.958
_refine_ls_extinction_method none
_refine_ls_goodness_of_fit_ref 1.050
_refine_ls_hydrogen_treatment constr
_refine_ls_matrix_type full
_refine_ls_number_parameters 138
_refine_ls_number_reflns 3559
_refine_ls_number_restraints 0
_refine_ls_restrained_S_all 1.050
_refine_ls_R_factor_all 0.0334
_refine_ls_R_factor_gt 0.0207
_refine_ls_shift/su_max 0.000
_refine_ls_shift/su_mean 0.000
_refine_ls_structure_factor_coef Fsqd
_refine_ls_weighting_details 'calc w=1/[\s^2^(Fo^2^)+(0.0185P)^2^+4.1437P] where P=(Fo^2^+2Fc^2^)/3'
_refine_ls_weighting_scheme calc
_refine_ls_wR_factor_gt 0.0455
_refine_ls_wR_factor_ref 0.0507
_reflns_number_gt 2700
_reflns_number_total 3559
_reflns_threshold_expression >2sigma(I)
_cod_data_source_file rz5076.cif
_cod_data_source_block I
_cod_database_code 2238419
_cod_database_fobs_code 2238419

loop_
_symmetry_equiv_pos_as_xyz
'x, y, z'
'-x+1/2, -y+1/2, z+1/2'
'-x, y, -z+1/2'
'x+1/2, -y+1/2, -z'
'-x, -y, -z'
'x-1/2, y-1/2, -z-1/2'
'x, -y, z-1/2'
'-x-1/2, y-1/2, z'

loop_
_atom_site_type_symbol
_atom_site_label
_atom_site_fract_x
_atom_site_fract_y
_atom_site_fract_z
_atom_site_U_iso_or_equiv
_atom_site_adp_type
_atom_site_calc_flag
_atom_site_refinement_flags
_atom_site_occupancy
_atom_site_symmetry_multiplicity
C C1 0.6871(4) 0.7642(3) 0.0475(3) 0.0677(14) Uani d . 1 1
H H1A 0.7050 0.7509 0.1053 0.081 Uiso calc R 1 1
H H1B 0.6323 0.7259 0.0286 0.081 Uiso calc R 1 1
C C2 0.6390(3) 0.8465(2) 0.0455(2) 0.0451(9) Uani d . 1 1
H H2A 0.6214 0.8611 -0.0121 0.054 Uiso calc R 1 1
H H2B 0.6916 0.8853 0.0668 0.054 Uiso calc R 1 1
C C3 0.5365(3) 0.8490(2) 0.0987(3) 0.0463(9) Uani d . 1 1
H H3A 0.4841 0.8114 0.0750 0.056 Uiso calc R 1 1
H H3B 0.5547 0.8298 0.1547 0.056 Uiso calc R 1 1
C C4 0.4816(3) 0.9305(2) 0.1073(3) 0.0441(9) Uani d . 1 1
H H4A 0.4584 0.9489 0.0522 0.053 Uiso calc R 1 1
H H4B 0.5339 0.9693 0.1290 0.053 Uiso calc R 1 1
C C5 0.3835(3) 0.9273(2) 0.1654(2) 0.0415(9) Uani d . 1 1
H H5A 0.3273 0.8947 0.1389 0.050 Uiso calc R 1 1
H H5B 0.4048 0.9002 0.2169 0.050 Uiso calc R 1 1
C C6 0.3346(3) 1.0084(2) 0.1881(2) 0.0401(9) Uani d . 1 1
H H6A 0.3904 1.0421 0.2134 0.048 Uiso calc R 1 1
H H6B 0.3094 1.0350 0.1373 0.048 Uiso calc R 1 1
C C7 0.2416(4) 0.9995(2) 0.2478(2) 0.0475(11) Uani d . 1 1
H H7A 0.1834 0.9698 0.2204 0.057 Uiso calc R 1 1
H H7B 0.2655 0.9683 0.2960 0.057 Uiso calc R 1 1
N N1 0.7835(4) 0.7542(3) -0.0032(2) 0.0658(11) Uani d . 1 1
H H11 0.8014 0.7021 -0.0052 0.079 Uiso calc R 1 1
H H12 0.8382 0.7822 0.0192 0.079 Uiso calc R 1 1
H H13 0.7704 0.7720 -0.0551 0.079 Uiso calc R 1 1
N N2 0.1985(3) 1.0779(2) 0.27729(18) 0.0453(8) Uani d . 1 1
H H21 0.1546 1.0699 0.3211 0.054 Uiso calc R 1 1
H H22 0.1612 1.1015 0.2359 0.054 Uiso calc R 1 1
H H23 0.2537 1.1097 0.2926 0.054 Uiso calc R 1 1
Cl Cl1 0.55628(8) 0.15799(5) 0.13916(5) 0.0390(2) Uani d . 1 1
Cl Cl2 0.29126(8) 0.25115(6) 0.19982(6) 0.0504(2) Uani d . 1 1
Cl Cl3 0.54355(11) 0.38672(7) 0.12014(7) 0.0637(3) Uani d . 1 1
Cl Cl4 0.54647(9) 0.38534(6) -0.11631(6) 0.0493(2) Uani d . 1 1
Cl Cl5 0.29132(8) 0.45097(6) -0.01712(6) 0.0465(2) Uani d . 1 1
Bi Bi1 0.5000 0.261494(10) 0.2500 0.02717(6) Uani d S 1 2
Bi Bi2 0.5000 0.5000 0.0000 0.02820(6) Uani d S 1 2

loop_
_atom_site_aniso_label
_atom_site_aniso_U_11
_atom_site_aniso_U_22
_atom_site_aniso_U_33
_atom_site_aniso_U_12
_atom_site_aniso_U_13
_atom_site_aniso_U_23
C1 0.073(3) 0.062(3) 0.068(3) 0.024(3) 0.022(3) 0.008(2)
C2 0.047(2) 0.043(2) 0.045(2) 0.0008(18) -0.0039(18) -0.0019(17)
C3 0.052(2) 0.040(2) 0.046(2) -0.0019(19) 0.0013(19) -0.0077(18)
C4 0.052(2) 0.035(2) 0.046(2) 0.0019(17) 0.0019(18) -0.0005(17)
C5 0.045(2) 0.038(2) 0.041(2) -0.0006(17) 0.0000(17) 0.0060(16)
C6 0.041(2) 0.041(2) 0.038(2) -0.0072(16) 0.0024(18) -0.0011(16)
C7 0.043(2) 0.046(3) 0.054(3) 0.0006(17) 0.007(2) 0.0091(19)
N1 0.065(3) 0.076(3) 0.057(2) 0.012(2) -0.002(2) 0.0057(19)
N2 0.0392(17) 0.061(2) 0.0356(15) -0.0007(16) 0.0033(14) 0.0017(15)
Cl1 0.0461(5) 0.0372(5) 0.0336(4) -0.0012(4) 0.0044(4) -0.0097(4)
Cl2 0.0391(5) 0.0545(6) 0.0575(6) 0.0042(4) -0.0104(5) 0.0104(5)
Cl3 0.0720(7) 0.0646(8) 0.0546(6) -0.0119(6) -0.0077(6) 0.0313(6)
Cl4 0.0520(6) 0.0497(6) 0.0463(5) -0.0004(5) 0.0114(5) -0.0126(5)
Cl5 0.0408(5) 0.0531(6) 0.0457(5) -0.0049(4) 0.0064(4) -0.0023(4)
Bi1 0.03136(10) 0.02362(10) 0.02653(9) 0.000 0.00112(8) 0.000
Bi2 0.03338(10) 0.02704(11) 0.02418(9) -0.00266(8) 0.00014(8) 0.00424(6)

loop_
_atom_type_symbol
_atom_type_description
_atom_type_scat_dispersion_real
_atom_type_scat_dispersion_imag
_atom_type_scat_source
C C 0.0033 0.0016 'International Tables Vol C Tables 4.2.6.8 and 6.1.1.4'
H H 0.0000 0.0000 'International Tables Vol C Tables 4.2.6.8 and 6.1.1.4'
N N 0.0061 0.0033 'International Tables Vol C Tables 4.2.6.8 and 6.1.1.4'
Cl Cl 0.1484 0.1585 'International Tables Vol C Tables 4.2.6.8 and 6.1.1.4'
Bi Bi -4.1077 10.2566 'International Tables Vol C Tables 4.2.6.8 and 6.1.1.4'

loop_
_geom_angle_atom_site_label_1
_geom_angle_atom_site_label_2
_geom_angle_atom_site_label_3
_geom_angle_site_symmetry_1
_geom_angle_site_symmetry_3
_geom_angle
N1 C1 C2 . . 114.8(4)
N1 C1 H1A . . 108.6
C2 C1 H1A . . 108.6
N1 C1 H1B . . 108.6
C2 C1 H1B . . 108.6
H1A C1 H1B . . 107.6
C1 C2 C3 . . 109.9(3)
C1 C2 H2A . . 109.7
C3 C2 H2A . . 109.7
C1 C2 H2B . . 109.7
C3 C2 H2B . . 109.7
H2A C2 H2B . . 108.2
C4 C3 C2 . . 116.2(3)
C4 C3 H3A . . 108.2
C2 C3 H3A . . 108.2
C4 C3 H3B . . 108.2
C2 C3 H3B . . 108.2
H3A C3 H3B . . 107.4
C3 C4 C5 . . 112.0(3)
C3 C4 H4A . . 109.2
C5 C4 H4A . . 109.2
C3 C4 H4B . . 109.2
C5 C4 H4B . . 109.2
H4A C4 H4B . . 107.9
C6 C5 C4 . . 115.3(3)
C6 C5 H5A . . 108.4
C4 C5 H5A . . 108.4
C6 C5 H5B . . 108.4
C4 C5 H5B . . 108.4
H5A C5 H5B . . 107.5
C7 C6 C5 . . 111.6(3)
C7 C6 H6A . . 109.3
C5 C6 H6A . . 109.3
C7 C6 H6B . . 109.3
C5 C6 H6B . . 109.3
H6A C6 H6B . . 108.0
N2 C7 C6 . . 112.9(3)
N2 C7 H7A . . 109.0
C6 C7 H7A . . 109.0
N2 C7 H7B . . 109.0
C6 C7 H7B . . 109.0
H7A C7 H7B . . 107.8
C1 N1 H11 . . 109.5
C1 N1 H12 . . 109.5
H11 N1 H12 . . 109.5
C1 N1 H13 . . 109.5
H11 N1 H13 . . 109.5
H12 N1 H13 . . 109.5
C7 N2 H21 . . 109.5
C7 N2 H22 . . 109.5
H21 N2 H22 . . 109.5
C7 N2 H23 . . 109.5
H21 N2 H23 . . 109.5
H22 N2 H23 . . 109.5
Bi2 Cl3 Bi1 . . 158.39(5)
Cl1 Bi1 Cl1 . 3_655 95.67(4)
Cl1 Bi1 Cl2 . 3_655 84.55(3)
Cl1 Bi1 Cl2 3_655 3_655 90.53(3)
Cl1 Bi1 Cl2 . . 90.53(3)
Cl1 Bi1 Cl2 3_655 . 84.55(3)
Cl2 Bi1 Cl2 3_655 . 172.69(4)
Cl1 Bi1 Cl3 . 3_655 174.59(3)
Cl1 Bi1 Cl3 3_655 3_655 86.58(3)
Cl2 Bi1 Cl3 3_655 3_655 90.52(3)
Cl2 Bi1 Cl3 . 3_655 94.58(4)
Cl1 Bi1 Cl3 . . 86.58(3)
Cl1 Bi1 Cl3 3_655 . 174.59(3)
Cl2 Bi1 Cl3 3_655 . 94.58(4)
Cl2 Bi1 Cl3 . . 90.52(3)
Cl3 Bi1 Cl3 3_655 . 91.61(5)
Cl5 Bi2 Cl5 5_665 . 180.0
Cl5 Bi2 Cl4 5_665 5_665 85.37(3)
Cl5 Bi2 Cl4 . 5_665 94.63(3)
Cl5 Bi2 Cl4 5_665 . 94.63(3)
Cl5 Bi2 Cl4 . . 85.37(3)
Cl4 Bi2 Cl4 5_665 . 180.00(4)
Cl5 Bi2 Cl3 5_665 5_665 92.81(3)
Cl5 Bi2 Cl3 . 5_665 87.19(3)
Cl4 Bi2 Cl3 5_665 5_665 87.43(3)
Cl4 Bi2 Cl3 . 5_665 92.57(3)
Cl5 Bi2 Cl3 5_665 . 87.19(3)
Cl5 Bi2 Cl3 . . 92.81(3)
Cl4 Bi2 Cl3 5_665 . 92.57(3)
Cl4 Bi2 Cl3 . . 87.43(3)
Cl3 Bi2 Cl3 5_665 . 180.00(4)

loop_
_geom_bond_atom_site_label_1
_geom_bond_atom_site_label_2
_geom_bond_site_symmetry_2
_geom_bond_distance
C1 N1 . 1.439(6)
C1 C2 . 1.485(6)
C1 H1A . 0.9700
C1 H1B . 0.9700
C2 C3 . 1.515(5)
C2 H2A . 0.9700
C2 H2B . 0.9700
C3 C4 . 1.513(6)
C3 H3A . 0.9700
C3 H3B . 0.9700
C4 C5 . 1.517(5)
C4 H4A . 0.9700
C4 H4B . 0.9700
C5 C6 . 1.512(5)
C5 H5A . 0.9700
C5 H5B . 0.9700
C6 C7 . 1.490(5)
C6 H6A . 0.9700
C6 H6B . 0.9700
C7 N2 . 1.477(5)
C7 H7A . 0.9700
C7 H7B . 0.9700
N1 H11 . 0.8900
N1 H12 . 0.8900
N1 H13 . 0.8900
N2 H21 . 0.8900
N2 H22 . 0.8900
N2 H23 . 0.8900
Cl1 Bi1 . 2.5520(8)
Cl2 Bi1 . 2.6830(10)
Cl3 Bi2 . 2.7287(10)
Cl3 Bi1 . 2.9732(10)
Cl4 Bi2 . 2.7097(9)
Cl5 Bi2 . 2.6948(9)
Bi1 Cl1 3_655 2.5520(8)
Bi1 Cl2 3_655 2.6830(10)
Bi1 Cl3 3_655 2.9732(10)
Bi2 Cl5 5_665 2.6948(9)
Bi2 Cl4 5_665 2.7097(9)
Bi2 Cl3 5_665 2.7287(10)

loop_
_geom_hbond_atom_site_label_D
_geom_hbond_atom_site_label_H
_geom_hbond_atom_site_label_A
_geom_hbond_site_symmetry_A
_geom_hbond_distance_DH
_geom_hbond_distance_HA
_geom_hbond_distance_DA
_geom_hbond_angle_DHA
N1 H13 Cl2 5_665 0.89 2.45 3.257(4) 150.8
N2 H22 Cl4 4_465 0.89 2.37 3.222(3) 159.3
